data_4505319
loop_
_publ_author_name
'Burdukov, Alexei B.'
'Gladkikh, Ella A.'
'Nefedova, Ekaterina V.'
'Tronin, Andrei V.'
'Roshchupkina, Galina I.'
'Pervukhina, Natalie V.'
'Shvedenkov, Yuri G.'
'Reznikov, Vladimir A.'

_publ_section_title
;
 1-D Coordination Polymers Made of Asymmetrical Copper Nitroxide
 Bis-Chelates
;
_journal_issue 3
_journal_name_full 'Crystal Growth &amp; Design'
_journal_page_first 595
_journal_paper_doi 10.1021/cg034168i
_journal_volume 4
_journal_year 2004
_chemical_formula_sum 'C22 H32 Cu F3 N3 O4'
_chemical_formula_weight 523.05
_chemical_name_systematic
;
 ?
;
_space_group_IT_number 7
_symmetry_cell_setting monoclinic
_symmetry_space_group_name_Hall 'P -2yac'
_symmetry_space_group_name_H-M 'P 1 n 1'
_atom_sites_solution_hydrogens geom
_atom_sites_solution_primary direct
_atom_sites_solution_secondary difmap
_audit_creation_method SHELXL-97
_cell_angle_alpha 90.00
_cell_angle_beta 102.47(2)
_cell_angle_gamma 90.00
_cell_formula_units_Z 4
_cell_length_a 14.023(3)
_cell_length_b 10.946(3)
_cell_length_c 17.408(3)
_cell_measurement_reflns_used 24
_cell_measurement_temperature 293(2)
_cell_measurement_theta_max 15
_cell_measurement_theta_min 10
_cell_volume 2609.0(10)
_computing_cell_refinement 'CD4CAO (Enraf-Nonius)'
_computing_data_collection 'CD4CAO (Enraf-Nonius)'
_computing_data_reduction 'CADDAT (Enraf-Nonius)'
_computing_molecular_graphics 'local programs'
_computing_publication_material 'local programs'
_computing_structure_refinement 'SHELXL-97 (Sheldrick, 1997)'
_computing_structure_solution 'SIR-97 (Altomare et al. 1999)'
_diffrn_ambient_temperature 293(2)
_diffrn_measured_fraction_theta_full 0.841
_diffrn_measured_fraction_theta_max 0.841
_diffrn_measurement_device_type 'Enraf-Nonius CAD4'
_diffrn_measurement_method \q/2\q
_diffrn_radiation_monochromator graphite
_diffrn_radiation_source 'fine-focus sealed tube'
_diffrn_radiation_type MoK\a
_diffrn_radiation_wavelength 0.71069
_diffrn_reflns_av_R_equivalents 0.0000
_diffrn_reflns_av_sigmaI/netI 0.0788
_diffrn_reflns_limit_h_max 16
_diffrn_reflns_limit_h_min 0
_diffrn_reflns_limit_k_max 13
_diffrn_reflns_limit_k_min 0
_diffrn_reflns_limit_l_max 20
_diffrn_reflns_limit_l_min -20
_diffrn_reflns_number 4002
_diffrn_reflns_theta_full 24.97
_diffrn_reflns_theta_max 24.97
_diffrn_reflns_theta_min 1.70
_diffrn_standards_decay_% 0
_diffrn_standards_interval_time 60
_diffrn_standards_number 3
_exptl_absorpt_coefficient_mu 0.889
_exptl_absorpt_correction_T_max 1.01026
_exptl_absorpt_correction_T_min 0.96132
_exptl_absorpt_correction_type empirical
_exptl_absorpt_process_details 'CADDAT (Enraf-Nonius)'
_exptl_crystal_colour green
_exptl_crystal_density_diffrn 1.332
_exptl_crystal_density_method 'not measured'
_exptl_crystal_description needle
_exptl_crystal_F_000 1092
_exptl_crystal_size_max 0.88
_exptl_crystal_size_mid 0.48
_exptl_crystal_size_min 0.08
_refine_diff_density_max 0.422
_refine_diff_density_min -0.414
_refine_diff_density_rms 0.078
_refine_ls_abs_structure_details 'Flack H D (1983), Acta Cryst. A39, 876-881'
_refine_ls_abs_structure_Flack 0.04(4)
_refine_ls_extinction_coef 0.0000(2)
_refine_ls_extinction_expression Fc^*^=kFc[1+0.001xFc^2^\l^3^/sin(2\q)]^-1/4^
_refine_ls_extinction_method SHELXL
_refine_ls_goodness_of_fit_ref 0.892
_refine_ls_hydrogen_treatment mixed
_refine_ls_matrix_type full
_refine_ls_number_parameters 596
_refine_ls_number_reflns 4002
_refine_ls_number_restraints 2
_refine_ls_restrained_S_all 0.892
_refine_ls_R_factor_all 0.0788
_refine_ls_R_factor_gt 0.0502
_refine_ls_shift/su_max 0.919
_refine_ls_shift/su_mean 0.113
_refine_ls_structure_factor_coef Fsqd
_refine_ls_weighting_details 'calc w=1/[\s^2^(Fo^2^)+(0.0819P)^2^+0.0000P] where P=(Fo^2^+2Fc^2^)/3'
_refine_ls_weighting_scheme calc
_refine_ls_wR_factor_gt 0.1262
_refine_ls_wR_factor_ref 0.1390
_reflns_number_gt 2573
_reflns_number_total 4002
_reflns_threshold_expression >2sigma(I)
_cod_data_source_file cg034168isi20030910_062100.cif
_cod_data_source_block compound_Cu(ptfa)LMe
_cod_depositor_comments
;
The following automatic conversions were performed:
'_atom_site_symetry_multiplicity' tag replaced with
'_atom_site_symmetry_multiplicity'.

Automatic conversion script
Id: cif_correct_tags 1440 2010-10-19 06:21:57Z saulius 
;
_cod_original_cell_volume 2609.0(1)
_cod_original_sg_symbol_H-M Pn
_cod_database_code 4505319

loop_
_symmetry_equiv_pos_as_xyz
'x, y, z'
'x+1/2, -y, z+1/2'

loop_
_atom_site_label
_atom_site_type_symbol
_atom_site_fract_x
_atom_site_fract_y
_atom_site_fract_z
_atom_site_U_iso_or_equiv
_atom_site_adp_type
_atom_site_occupancy
_atom_site_symmetry_multiplicity
_atom_site_calc_flag
_atom_site_refinement_flags
Cu1 Cu 0.34958(9) 0.9198(2) 0.22383(8) 0.0429(7) Uani 1 1 d .
Cu2 Cu 0.57420(9) 0.4197(3) 0.56171(8) 0.0444(8) Uani 1 1 d .
O1 O 0.4167(9) 0.9959(14) 0.1418(7) 0.045(4) Uani 1 1 d .
O2 O 0.2281(11) 0.9809(13) 0.1663(9) 0.061(4) Uani 1 1 d .
C1 C 0.3837(13) 1.0517(18) 0.0862(13) 0.037(5) Uani 1 1 d .
C2 C 0.2807(17) 1.0880(18) 0.0636(9) 0.053(6) Uani 1 1 d .
H2A H 0.2619 1.1438 0.0228 0.063 Uiso 1 1 calc R
C3 C 0.2136(17) 1.044(2) 0.0994(13) 0.055(6) Uani 1 1 d .
C4 C 0.4439(16) 1.0960(19) 0.0339(14) 0.059(7) Uani 1 1 d .
C5 C 0.446(3) 1.007(3) -0.023(2) 0.25(3) Uani 1 1 d .
H5A H 0.3828 1.0032 -0.0583 0.382 Uiso 1 1 calc R
H5B H 0.4606 0.9293 0.0021 0.382 Uiso 1 1 calc R
H5C H 0.4944 1.0276 -0.0518 0.382 Uiso 1 1 calc R
C6 C 0.423(3) 1.211(2) 0.001(3) 0.30(3) Uani 1 1 d .
H6A H 0.3569 1.2133 -0.0287 0.451 Uiso 1 1 calc R
H6B H 0.4666 1.2290 -0.0334 0.451 Uiso 1 1 calc R
H6C H 0.4314 1.2715 0.0420 0.451 Uiso 1 1 calc R
C7 C 0.5497(17) 1.085(4) 0.0800(16) 0.24(2) Uani 1 1 d .
H7A H 0.5591 1.1362 0.1258 0.356 Uiso 1 1 calc R
H7B H 0.5931 1.1104 0.0473 0.356 Uiso 1 1 calc R
H7C H 0.5632 1.0017 0.0958 0.356 Uiso 1 1 calc R
C8 C 0.108(2) 1.073(3) 0.0798(18) 0.071(8) Uani 1 1 d .
F1 F 0.0853(11) 1.1363(19) 0.0131(11) 0.161(9) Uani 1 1 d .
F2 F 0.0573(11) 0.967(2) 0.0605(12) 0.124(6) Uani 1 1 d .
F3 F 0.0701(11) 1.126(2) 0.1254(10) 0.154(9) Uani 1 1 d .
O3 O 0.4747(10) 0.8360(14) 0.2550(8) 0.057(4) Uani 1 1 d .
N1 N 0.2957(11) 0.8284(15) 0.3033(9) 0.035(4) Uani 1 1 d .
N2 N 0.1890(11) 0.7778(15) 0.3815(10) 0.040(4) Uani 1 1 d .
O4 O 0.1236(12) 0.7649(17) 0.4128(10) 0.081(5) Uani 1 1 d .
C9 C 0.5064(16) 0.774(2) 0.3171(12) 0.049(6) Uani 1 1 d .
C10 C 0.6109(14) 0.7343(19) 0.3306(14) 0.067(6) Uani 1 1 d .
H10A H 0.6416 0.7725 0.2926 0.101 Uiso 1 1 calc R
H10B H 0.6136 0.6471 0.3252 0.101 Uiso 1 1 calc R
H10C H 0.6444 0.7575 0.3826 0.101 Uiso 1 1 calc R
C11 C 0.4447(14) 0.7285(17) 0.3677(12) 0.043(6) Uani 1 1 d .
C12 C 0.4912(12) 0.6552(16) 0.4287(10) 0.032(4) Uani 1 1 d .
N3 N 0.5274(10) 0.5859(17) 0.4792(11) 0.058(5) Uani 1 1 d .
C13 C 0.3395(14) 0.7573(17) 0.3632(11) 0.039(5) Uani 1 1 d .
C14 C 0.2909(15) 0.7220(16) 0.4159(12) 0.042(5) Uani 1 1 d .
C15 C 0.2820(13) 0.5737(17) 0.4307(13) 0.063(6) Uani 1 1 d .
H15A H 0.2583 0.5335 0.3812 0.095 Uiso 1 1 calc R
H15B H 0.2374 0.5597 0.4646 0.095 Uiso 1 1 calc R
H15C H 0.3451 0.5416 0.4548 0.095 Uiso 1 1 calc R
C16 C 0.3290(16) 0.775(2) 0.5004(11) 0.069(7) Uani 1 1 d .
H16A H 0.3369 0.8615 0.4973 0.103 Uiso 1 1 calc R
H16B H 0.3907 0.7379 0.5235 0.103 Uiso 1 1 calc R
H16C H 0.2828 0.7569 0.5323 0.103 Uiso 1 1 calc R
C17 C 0.1870(13) 0.8308(18) 0.3128(12) 0.042(5) Uani 1 1 d .
C18 C 0.1219(13) 0.7778(18) 0.2424(12) 0.066(7) Uani 1 1 d .
H18A H 0.1398 0.6942 0.2365 0.099 Uiso 1 1 calc R
H18B H 0.1281 0.8234 0.1966 0.099 Uiso 1 1 calc R
H18C H 0.0555 0.7814 0.2485 0.099 Uiso 1 1 calc R
C19 C 0.1619(14) 0.9748(19) 0.3211(11) 0.068(7) Uani 1 1 d .
H19A H 0.0950 0.9832 0.3250 0.103 Uiso 1 1 calc R
H19B H 0.1721 1.0183 0.2756 0.103 Uiso 1 1 calc R
H19C H 0.2037 1.0077 0.3674 0.103 Uiso 1 1 calc R
O5 O 0.5178(10) 0.4846(14) 0.6405(9) 0.060(4) Uani 1 1 d .
O6 O 0.7032(9) 0.4729(14) 0.6181(7) 0.048(4) Uani 1 1 d .
C20 C 0.5572(17) 0.553(2) 0.7037(12) 0.057(6) Uani 1 1 d .
C21 C 0.6523(12) 0.5781(19) 0.7210(13) 0.059(7) Uani 1 1 d .
H21A H 0.6770 0.6239 0.7659 0.070 Uiso 1 1 calc R
C22 C 0.7159(15) 0.5395(18) 0.6760(13) 0.041(5) Uani 1 1 d .
C23 C 0.4782(16) 0.594(2) 0.7542(11) 0.055(7) Uani 1 1 d .
C24 C 0.5286(13) 0.681(3) 0.8196(11) 0.154(13) Uani 1 1 d .
H24A H 0.4828 0.7056 0.8503 0.231 Uiso 1 1 calc R
H24B H 0.5522 0.7511 0.7967 0.231 Uiso 1 1 calc R
H24C H 0.5824 0.6391 0.8529 0.231 Uiso 1 1 calc R
C25 C 0.4494(19) 0.487(2) 0.7981(15) 0.112(8) Uani 1 1 d .
H25A H 0.4039 0.5128 0.8288 0.169 Uiso 1 1 calc R
H25B H 0.5064 0.4532 0.8321 0.169 Uiso 1 1 calc R
H25C H 0.4193 0.4255 0.7611 0.169 Uiso 1 1 calc R
C26 C 0.3975(14) 0.6565(15) 0.7057(9) 0.068(5) Uani 1 1 d .
H26A H 0.3525 0.6816 0.7371 0.102 Uiso 1 1 calc R
H26B H 0.3651 0.6026 0.6648 0.102 Uiso 1 1 calc R
H26C H 0.4208 0.7270 0.6826 0.102 Uiso 1 1 calc R
C27 C 0.8247(15) 0.572(3) 0.7119(16) 0.054(7) Uani 1 1 d .
F4 F 0.8543(12) 0.6461(18) 0.6643(12) 0.153(8) Uani 1 1 d .
F5 F 0.8472(10) 0.6035(17) 0.7829(8) 0.115(6) Uani 1 1 d .
F6 F 0.8859(10) 0.4824(16) 0.7072(11) 0.119(6) Uani 1 1 d .
O7 O 0.4538(10) 0.3422(14) 0.5266(9) 0.055(4) Uani 1 1 d .
N4 N 0.6357(12) 0.3308(17) 0.4843(9) 0.041(4) Uani 1 1 d .
N5 N 0.7323(15) 0.2564(18) 0.4040(11) 0.065(6) Uani 1 1 d .
O8 O 0.8167(11) 0.2509(16) 0.3790(10) 0.068(4) Uani 1 1 d .
C28 C 0.4277(14) 0.264(2) 0.4706(14) 0.049(6) Uani 1 1 d .
C29 C 0.3216(15) 0.220(2) 0.4615(14) 0.101(10) Uani 1 1 d .
H29A H 0.2944 0.2551 0.5027 0.151 Uiso 1 1 calc R
H29B H 0.3202 0.1329 0.4648 0.151 Uiso 1 1 calc R
H29C H 0.2839 0.2462 0.4114 0.151 Uiso 1 1 calc R
C30 C 0.4819(15) 0.2309(19) 0.4199(10) 0.045(6) Uani 1 1 d .
C31 C 0.4373(18) 0.140(2) 0.3569(15) 0.069(7) Uani 1 1 d .
N6 N 0.3956(16) 0.0828(17) 0.3099(12) 0.076(7) Uani 1 1 d .
C32 C 0.5795(15) 0.2647(18) 0.4299(11) 0.036(5) Uani 1 1 d .
C33 C 0.6435(13) 0.208(2) 0.3652(12) 0.053(6) Uani 1 1 d .
C34 C 0.6110(17) 0.282(3) 0.2891(13) 0.086(9) Uani 1 1 d .
H34A H 0.6461 0.2542 0.2508 0.129 Uiso 1 1 calc R
H34B H 0.6242 0.3670 0.2997 0.129 Uiso 1 1 calc R
H34C H 0.5422 0.2704 0.2691 0.129 Uiso 1 1 calc R
C35 C 0.6558(18) 0.0805(18) 0.3643(14) 0.085(8) Uani 1 1 d .
H35A H 0.6931 0.0594 0.3260 0.128 Uiso 1 1 calc R
H35B H 0.5930 0.0418 0.3508 0.128 Uiso 1 1 calc R
H35C H 0.6896 0.0534 0.4153 0.128 Uiso 1 1 calc R
C36 C 0.7319(15) 0.348(2) 0.4781(10) 0.046(6) Uani 1 1 d .
C37 C 0.7629(15) 0.4678(17) 0.4616(13) 0.065(7) Uani 1 1 d .
H37A H 0.7627 0.5202 0.5058 0.098 Uiso 1 1 calc R
H37B H 0.7190 0.4998 0.4159 0.098 Uiso 1 1 calc R
H37C H 0.8277 0.4639 0.4520 0.098 Uiso 1 1 calc R
C38 C 0.8047(13) 0.2758(18) 0.5443(11) 0.052(6) Uani 1 1 d .
H38A H 0.8120 0.3187 0.5933 0.078 Uiso 1 1 calc R
H38B H 0.8670 0.2693 0.5303 0.078 Uiso 1 1 calc R
H38C H 0.7793 0.1955 0.5496 0.078 Uiso 1 1 calc R
C39 C 0.590(4) 0.551(4) 0.087(3) 0.27(3) Uani 1 1 d .
H39A H 0.5215 0.5386 0.0657 0.403 Uiso 1 1 calc R
H39B H 0.6096 0.5049 0.1345 0.403 Uiso 1 1 calc R
H39C H 0.6266 0.5253 0.0493 0.403 Uiso 1 1 calc R
C40 C 0.603(2) 0.650(4) 0.100(3) 0.185(16) Uani 1 1 d .
H40A H 0.5582 0.6753 0.1317 0.222 Uiso 1 1 calc R
H40B H 0.5855 0.6929 0.0503 0.222 Uiso 1 1 calc R
C41 C 0.700(3) 0.693(6) 0.139(2) 0.19(2) Uani 1 1 d .
H41A H 0.7399 0.6588 0.1056 0.225 Uiso 1 1 calc R
H41B H 0.7128 0.6423 0.1858 0.225 Uiso 1 1 calc R
C42 C 0.755(3) 0.805(4) 0.168(3) 0.178(17) Uani 1 1 d .
H42A H 0.7994 0.7696 0.2133 0.213 Uiso 1 1 calc R
H42B H 0.7939 0.8109 0.1286 0.213 Uiso 1 1 calc R
C43 C 0.759(6) 0.910(3) 0.189(4) 0.44(6) Uani 1 1 d .
H43A H 0.7290 0.9125 0.2346 0.532 Uiso 1 1 calc R
H43B H 0.7154 0.9547 0.1478 0.532 Uiso 1 1 calc R
C44 C 0.849(2) 0.987(3) 0.211(2) 0.157(13) Uani 1 1 d .
H44A H 0.8315 1.0714 0.2131 0.236 Uiso 1 1 calc R
H44B H 0.8884 0.9766 0.1726 0.236 Uiso 1 1 calc R
H44C H 0.8864 0.9623 0.2618 0.236 Uiso 1 1 calc R

loop_
_atom_site_aniso_label
_atom_site_aniso_U_11
_atom_site_aniso_U_22
_atom_site_aniso_U_33
_atom_site_aniso_U_23
_atom_site_aniso_U_13
_atom_site_aniso_U_12
Cu1 0.0434(15) 0.0436(18) 0.0400(16) 0.0030(12) 0.0051(13) -0.0078(12)
Cu2 0.0471(16) 0.0482(19) 0.0369(16) -0.0093(13) 0.0070(14) -0.0103(13)
O1 0.046(7) 0.066(9) 0.026(6) 0.025(6) 0.010(6) -0.010(6)
O2 0.075(10) 0.029(7) 0.075(10) 0.014(7) 0.006(8) 0.004(7)
C1 0.030(8) 0.033(11) 0.047(12) -0.005(9) 0.008(7) -0.021(7)
C2 0.095(16) 0.051(12) 0.015(7) 0.027(7) 0.020(9) 0.014(10)
C3 0.069(14) 0.037(12) 0.042(11) 0.006(9) -0.027(10) 0.001(11)
C4 0.049(13) 0.060(14) 0.070(15) -0.020(11) 0.020(12) 0.007(10)
C5 0.30(4) 0.24(4) 0.32(5) -0.20(4) 0.30(4) -0.22(3)
C6 0.33(5) 0.090(17) 0.62(7) 0.16(3) 0.41(5) 0.09(2)
C7 0.063(13) 0.48(7) 0.16(2) 0.17(3) 0.014(15) -0.05(3)
C8 0.09(2) 0.061(18) 0.062(17) 0.003(14) 0.014(15) 0.008(15)
F1 0.095(11) 0.212(16) 0.187(17) 0.159(15) 0.051(11) 0.101(11)
F2 0.055(7) 0.147(13) 0.153(13) -0.037(10) -0.016(7) 0.002(8)
F3 0.070(10) 0.29(3) 0.095(11) -0.013(13) 0.006(9) 0.083(13)
O3 0.061(9) 0.056(9) 0.048(8) 0.026(7) 0.000(7) 0.025(8)
N1 0.030(9) 0.028(9) 0.046(10) -0.008(8) 0.011(8) -0.006(7)
N2 0.030(7) 0.045(8) 0.049(9) 0.005(7) 0.017(7) 0.007(6)
O4 0.055(8) 0.124(14) 0.070(9) 0.025(9) 0.029(7) 0.005(9)
C9 0.062(13) 0.042(12) 0.042(11) 0.010(9) 0.006(9) -0.005(9)
C10 0.047(12) 0.066(12) 0.092(15) -0.006(11) 0.022(11) 0.011(10)
C11 0.034(10) 0.022(11) 0.074(14) -0.009(10) 0.017(10) 0.000(9)
C12 0.036(10) 0.033(9) 0.027(9) 0.006(7) 0.007(8) 0.013(7)
N3 0.027(7) 0.079(14) 0.065(12) 0.009(10) 0.002(8) 0.007(8)
C13 0.049(10) 0.026(9) 0.037(10) 0.009(7) -0.003(8) 0.006(8)
C14 0.064(12) 0.024(9) 0.038(10) 0.018(8) 0.007(9) -0.004(8)
C15 0.046(9) 0.060(13) 0.094(15) -0.005(10) 0.036(10) -0.021(9)
C16 0.071(13) 0.094(18) 0.044(12) -0.030(11) 0.019(10) -0.028(12)
C17 0.030(9) 0.041(10) 0.057(12) -0.006(8) 0.014(8) 0.004(7)
C18 0.038(11) 0.066(15) 0.077(14) -0.032(11) -0.023(10) -0.008(10)
C19 0.066(12) 0.098(16) 0.043(11) 0.005(10) 0.016(10) 0.059(11)
O5 0.053(8) 0.057(9) 0.069(10) -0.004(7) 0.007(7) -0.011(7)
O6 0.037(6) 0.079(10) 0.028(6) -0.024(7) 0.007(5) -0.001(7)
C20 0.081(15) 0.060(14) 0.026(10) -0.015(9) 0.000(9) -0.020(11)
C21 0.020(8) 0.053(13) 0.102(16) -0.018(11) 0.012(9) 0.003(8)
C22 0.052(11) 0.026(10) 0.053(11) -0.007(8) 0.025(9) -0.014(8)
C23 0.057(14) 0.075(16) 0.032(10) -0.031(10) 0.010(10) 0.023(12)
C24 0.052(10) 0.31(4) 0.091(12) -0.155(18) -0.004(9) -0.005(14)
C25 0.15(2) 0.086(14) 0.119(17) 0.024(13) 0.058(15) -0.010(15)
C26 0.087(13) 0.073(11) 0.050(8) 0.016(8) 0.025(8) 0.039(10)
C27 0.037(12) 0.080(19) 0.046(15) -0.018(13) 0.010(11) -0.014(12)
F4 0.107(13) 0.154(14) 0.184(18) 0.097(13) 0.003(12) -0.056(11)
F5 0.072(8) 0.205(16) 0.061(6) -0.029(9) -0.001(6) -0.026(8)
F6 0.074(8) 0.120(13) 0.147(14) -0.045(11) -0.013(8) 0.001(8)
O7 0.061(9) 0.037(8) 0.079(11) -0.012(8) 0.042(8) -0.006(7)
N4 0.043(10) 0.049(11) 0.029(9) 0.002(8) 0.001(8) -0.007(8)
N5 0.067(11) 0.077(13) 0.054(11) -0.026(9) 0.018(9) -0.014(9)
O8 0.048(7) 0.085(10) 0.076(10) -0.019(8) 0.026(7) 0.003(7)
C28 0.033(10) 0.041(12) 0.072(15) 0.011(11) 0.009(10) -0.012(9)
C29 0.069(15) 0.14(2) 0.106(17) -0.107(16) 0.041(13) -0.049(14)
C30 0.057(13) 0.054(13) 0.018(8) -0.017(9) -0.005(9) 0.007(11)
C31 0.065(15) 0.055(14) 0.089(19) 0.021(13) 0.018(14) 0.034(12)
N6 0.122(16) 0.056(13) 0.048(11) -0.040(10) 0.012(11) -0.029(11)
C32 0.051(11) 0.039(10) 0.024(8) 0.011(7) 0.022(8) 0.022(8)
C33 0.029(9) 0.096(18) 0.036(11) 0.005(11) 0.012(8) -0.003(10)
C34 0.060(12) 0.14(2) 0.051(14) -0.005(14) 0.007(10) -0.023(14)
C35 0.108(16) 0.053(13) 0.078(13) -0.058(11) -0.018(11) 0.007(12)
C36 0.051(12) 0.063(13) 0.021(8) -0.022(8) 0.004(7) 0.025(9)
C37 0.071(14) 0.034(10) 0.097(17) 0.020(10) 0.034(13) 0.021(10)
C38 0.059(13) 0.053(14) 0.050(12) -0.025(10) 0.024(10) -0.003(10)
C39 0.27(7) 0.11(3) 0.42(7) -0.13(4) 0.06(6) 0.04(4)
C40 0.11(2) 0.23(5) 0.22(4) 0.06(3) 0.04(2) -0.02(3)
C41 0.17(4) 0.31(6) 0.082(14) -0.03(3) 0.026(19) 0.03(4)
C42 0.21(4) 0.18(4) 0.19(4) -0.02(3) 0.14(4) -0.02(4)
C43 0.88(18) 0.10(3) 0.34(7) -0.12(4) 0.13(9) -0.13(6)
C44 0.15(2) 0.14(3) 0.19(3) -0.06(2) 0.07(2) -0.08(2)

loop_
_atom_type_symbol
_atom_type_description
_atom_type_scat_dispersion_real
_atom_type_scat_dispersion_imag
_atom_type_scat_source
C C 0.0033 0.0016 'International Tables Vol C Tables 4.2.6.8 and 6.1.1.4'
H H 0.0000 0.0000 'International Tables Vol C Tables 4.2.6.8 and 6.1.1.4'
N N 0.0061 0.0033 'International Tables Vol C Tables 4.2.6.8 and 6.1.1.4'
O O 0.0106 0.0060 'International Tables Vol C Tables 4.2.6.8 and 6.1.1.4'
F F 0.0171 0.0103 'International Tables Vol C Tables 4.2.6.8 and 6.1.1.4'
Cu Cu 0.3201 1.2651 'International Tables Vol C Tables 4.2.6.8 and 6.1.1.4'

loop_
_geom_angle_atom_site_label_1
_geom_angle_atom_site_label_2
_geom_angle_atom_site_label_3
_geom_angle
_geom_angle_site_symmetry_3
O2 Cu1 O3 164.1(7) .
O2 Cu1 N1 96.4(7) .
O3 Cu1 N1 91.4(6) .
O2 Cu1 O1 89.1(6) .
O3 Cu1 O1 82.2(6) .
N1 Cu1 O1 172.8(7) .
O2 Cu1 N6 99.3(7) 1_565
O3 Cu1 N6 94.2(7) 1_565
N1 Cu1 N6 91.9(7) 1_565
O1 Cu1 N6 91.8(7) 1_565
O5 Cu2 O7 85.2(6) .
O5 Cu2 O6 90.6(6) .
O7 Cu2 O6 166.7(7) .
O5 Cu2 N4 173.0(7) .
O7 Cu2 N4 92.8(6) .
O6 Cu2 N4 89.8(6) .
O5 Cu2 N3 92.8(6) .
O7 Cu2 N3 92.2(6) .
O6 Cu2 N3 100.7(6) .
N4 Cu2 N3 94.0(7) .
C1 O1 Cu1 129.7(13) .
C3 O2 Cu1 126.4(15) .
O1 C1 C4 121.4(19) .
O1 C1 C2 124.2(18) .
C4 C1 C2 114.4(18) .
C3 C2 C1 122.1(16) .
C2 C3 O2 128(2) .
C2 C3 C8 126(2) .
O2 C3 C8 106(2) .
C6 C4 C5 112(3) .
C6 C4 C1 118(2) .
C5 C4 C1 108.3(19) .
C6 C4 C7 112(2) .
C5 C4 C7 99(2) .
C1 C4 C7 105.9(19) .
F3 C8 F1 106(2) .
F3 C8 F2 106(3) .
F1 C8 F2 102(2) .
F3 C8 C3 121(3) .
F1 C8 C3 111(3) .
F2 C8 C3 108(2) .
C9 O3 Cu1 127.9(15) .
C13 N1 C17 102.8(15) .
C13 N1 Cu1 130.9(13) .
C17 N1 Cu1 126.2(13) .
O4 N2 C17 127.4(18) .
O4 N2 C14 121.4(18) .
C17 N2 C14 111.1(15) .
O3 C9 C11 124(2) .
O3 C9 C10 116.0(19) .
C11 C9 C10 119.6(18) .
C12 C11 C9 115.2(17) .
C12 C11 C13 117.4(17) .
C9 C11 C13 127.3(18) .
N3 C12 C11 176(2) .
C12 N3 Cu2 167.3(16) .
C14 C13 N1 119.6(17) .
C14 C13 C11 123.8(18) .
N1 C13 C11 116.5(17) .
C13 C14 N2 100.8(15) .
C13 C14 C16 115.2(17) .
N2 C14 C16 108.5(18) .
C13 C14 C15 117.7(17) .
N2 C14 C15 110.7(15) .
C16 C14 C15 103.8(16) .
N2 C17 C18 117.7(18) .
N2 C17 N1 104.8(16) .
C18 C17 N1 110.3(15) .
N2 C17 C19 107.9(15) .
C18 C17 C19 110.3(15) .
N1 C17 C19 105.1(15) .
C20 O5 Cu2 130.4(14) .
C22 O6 Cu2 123.0(13) .
O5 C20 C21 121(2) .
O5 C20 C23 113.0(18) .
C21 C20 C23 126.1(18) .
C20 C21 C22 123(2) .
O6 C22 C21 130.9(19) .
O6 C22 C27 114.8(18) .
C21 C22 C27 113.7(18) .
C26 C23 C25 114(2) .
C26 C23 C24 109.0(18) .
C25 C23 C24 103.7(19) .
C26 C23 C20 110.9(16) .
C25 C23 C20 110.4(18) .
C24 C23 C20 108.4(17) .
F4 C27 F5 114(2) .
F4 C27 F6 97(2) .
F5 C27 F6 104(2) .
F4 C27 C22 108(2) .
F5 C27 C22 118(2) .
F6 C27 C22 114(2) .
C28 O7 Cu2 129.6(13) .
C32 N4 C36 117.4(17) .
C32 N4 Cu2 118.4(13) .
C36 N4 Cu2 123.7(13) .
O8 N5 C33 125.7(18) .
O8 N5 C36 115.8(17) .
C33 N5 C36 117.5(17) .
O7 C28 C30 124.8(19) .
O7 C28 C29 113.1(19) .
C30 C28 C29 122(2) .
C28 C30 C32 122.1(18) .
C28 C30 C31 117(2) .
C32 C30 C31 120.4(18) .
N6 C31 C30 172(3) .
C31 N6 Cu1 162(2) 1_545
N4 C32 C30 131.1(17) .
N4 C32 C33 111.0(17) .
C30 C32 C33 117.8(17) .
N5 C33 C35 106.4(19) .
N5 C33 C34 107.0(19) .
C35 C33 C34 122(2) .
N5 C33 C32 94.9(17) .
C35 C33 C32 116.7(18) .
C34 C33 C32 106.3(17) .
N4 C36 C37 118.6(18) .
N4 C36 C38 111.3(18) .
C37 C36 C38 115.4(17) .
N4 C36 N5 98.5(16) .
C37 C36 N5 110.5(17) .
C38 C36 N5 99.2(14) .
C39 C40 C41 121(5) .
C40 C41 C42 143(5) .
C43 C42 C41 152(6) .
C42 C43 C44 126(7) .

loop_
_geom_bond_atom_site_label_1
_geom_bond_atom_site_label_2
_geom_bond_distance
_geom_bond_site_symmetry_2
Cu1 O2 1.901(16) .
Cu1 O3 1.950(14) .
Cu1 N1 1.984(16) .
Cu1 O1 2.048(12) .
Cu1 N6 2.329(16) 1_565
Cu2 O5 1.866(15) .
Cu2 O7 1.870(15) .
Cu2 O6 1.952(13) .
Cu2 N4 2.002(17) .
Cu2 N3 2.323(18) .
O1 C1 1.15(2) .
O2 C3 1.33(2) .
C1 C4 1.45(3) .
C1 C2 1.47(3) .
C2 C3 1.33(3) .
C3 C8 1.48(3) .
C4 C6 1.39(3) .
C4 C5 1.39(3) .
C4 C7 1.53(3) .
C8 F3 1.20(3) .
C8 F1 1.33(3) .
C8 F2 1.38(3) .
O3 C9 1.27(2) .
N1 C13 1.34(2) .
N1 C17 1.57(2) .
N2 O4 1.17(2) .
N2 C17 1.32(3) .
N2 C14 1.55(2) .
C9 C11 1.45(3) .
C9 C10 1.50(3) .
C11 C12 1.38(2) .
C11 C13 1.49(2) .
C12 N3 1.19(2) .
C13 C14 1.31(3) .
C14 C16 1.56(3) .
C14 C15 1.65(2) .
C17 C18 1.48(2) .
C17 C19 1.63(3) .
O5 C20 1.35(2) .
O6 C22 1.23(2) .
C20 C21 1.33(3) .
C20 C23 1.62(3) .
C21 C22 1.38(3) .
C22 C27 1.56(3) .
C23 C26 1.43(2) .
C23 C25 1.51(3) .
C23 C24 1.53(2) .
C27 F4 1.29(3) .
C27 F5 1.26(3) .
C27 F6 1.32(3) .
O7 C28 1.29(2) .
N4 C32 1.31(2) .
N4 C36 1.39(2) .
N5 O8 1.35(2) .
N5 C33 1.39(2) .
N5 C36 1.63(2) .
C28 C30 1.33(3) .
C28 C29 1.54(3) .
C30 C32 1.39(3) .
C30 C31 1.51(3) .
C31 N6 1.10(3) .
N6 Cu1 2.329(16) 1_545
C32 C33 1.70(2) .
C33 C35 1.41(3) .
C33 C34 1.53(3) .
C36 C37 1.43(3) .
C36 C38 1.57(3) .
C39 C40 1.11(5) .
C40 C41 1.45(5) .
C41 C42 1.48(4) .
C42 C43 1.21(5) .
C43 C44 1.50(6) .
